data_7229202
loop_
_publ_author_name
'Usoltsev, Andrey N.'
'Adonin, Sergey A.'
'Novikov, Alexander S.'
'Samsonenko, Denis G.'
'Sokolov, Maksim Nailyevich'
'Fedin, Vladimir P.'

_publ_section_title
;
 One-dimensional polymeric polybromotellurates (IV): structural and
 theoretical insights into halogen&#x00B7;&#x00B7;&#x00B7;halogen contacts
;
_journal_name_full CrystEngComm
_journal_paper_doi 10.1039/C7CE01487B
_journal_year 2017
_chemical_formula_sum 'C12 H16 Br8 N2 Te'
_chemical_formula_weight 955.15
_space_group_crystal_system triclinic
_space_group_IT_number 2
_space_group_name_Hall '-P 1'
_space_group_name_H-M_alt 'P -1'
_symmetry_space_group_name_Hall '-P 1'
_symmetry_space_group_name_H-M 'P -1'
_atom_sites_solution_hydrogens geom
_atom_sites_solution_primary direct
_atom_sites_solution_secondary difmap
_audit_creation_method SHELXL-2014/7
_audit_update_record
;
2017-07-12 deposited with the CCDC.
2017-09-18 downloaded from the CCDC.
;
_cell_angle_alpha 76.7399(17)
_cell_angle_beta 79.5106(17)
_cell_angle_gamma 74.9556(16)
_cell_formula_units_Z 4
_cell_length_a 9.17057(17)
_cell_length_b 15.7027(3)
_cell_length_c 17.5191(4)
_cell_measurement_reflns_used 6395
_cell_measurement_temperature 130(2)
_cell_measurement_theta_max 28.76
_cell_measurement_theta_min 3.77
_cell_volume 2351.14(9)
_computing_cell_refinement 'CrysAlisPro 1.171.38.41 (Rigaku OD, 2015)'
_computing_data_collection 'CrysAlisPro 1.171.38.41 (Rigaku OD, 2015)'
_computing_data_reduction 'CrysAlisPro 1.171.38.41 (Rigaku OD, 2015)'
_computing_molecular_graphics 'ShelXle (H\"ubschle, 2011)'
_computing_publication_material 'CIFTAB-2014 (Sheldrick, 2015)'
_computing_structure_refinement 'SHELXL-2014 (Sheldrick, 2015)'
_computing_structure_solution 'SHELXT-2014 (Sheldrick, 2015)'
_diffrn_ambient_temperature 130(2)
_diffrn_detector 'CCD plate'
_diffrn_detector_area_resol_mean 10.6168
_diffrn_detector_type AtlasS2
_diffrn_measured_fraction_theta_full 0.997
_diffrn_measured_fraction_theta_max 0.826
_diffrn_measurement_device 'four-circle diffractometer'
_diffrn_measurement_device_type 'New Xcalibur, AtlasS2'
_diffrn_measurement_method '\w scans'
_diffrn_radiation_monochromator graphite
_diffrn_radiation_probe x-ray
_diffrn_radiation_source 'fine-focus sealed tube'
_diffrn_radiation_type MoK\a
_diffrn_radiation_wavelength 0.71073
_diffrn_reflns_av_R_equivalents 0.0207
_diffrn_reflns_av_unetI/netI 0.0349
_diffrn_reflns_Laue_measured_fraction_full 0.997
_diffrn_reflns_Laue_measured_fraction_max 0.826
_diffrn_reflns_limit_h_max 11
_diffrn_reflns_limit_h_min -12
_diffrn_reflns_limit_k_max 15
_diffrn_reflns_limit_k_min -21
_diffrn_reflns_limit_l_max 23
_diffrn_reflns_limit_l_min -23
_diffrn_reflns_number 19855
_diffrn_reflns_point_group_measured_fraction_full 0.997
_diffrn_reflns_point_group_measured_fraction_max 0.826
_diffrn_reflns_theta_full 25.500
_diffrn_reflns_theta_max 29.023
_diffrn_reflns_theta_min 3.436
_diffrn_source 'sealed X-ray tube'
_exptl_absorpt_coefficient_mu 14.860
_exptl_absorpt_correction_T_max 1.00000
_exptl_absorpt_correction_T_min 0.36217
_exptl_absorpt_correction_type multi-scan
_exptl_absorpt_process_details
;
CrysAlisPro 1.171.38.41 (Rigaku Oxford Diffraction, 2015)
Empirical absorption correction using spherical harmonics,
implemented in SCALE3 ABSPACK scaling algorithm.
;
_exptl_crystal_colour orange
_exptl_crystal_density_diffrn 2.698
_exptl_crystal_description block
_exptl_crystal_F_000 1736
_exptl_crystal_size_max 0.45
_exptl_crystal_size_mid 0.22
_exptl_crystal_size_min 0.13
_refine_diff_density_max 0.789
_refine_diff_density_min -0.987
_refine_diff_density_rms 0.143
_refine_ls_extinction_method none
_refine_ls_goodness_of_fit_ref 1.055
_refine_ls_hydrogen_treatment constr
_refine_ls_matrix_type full
_refine_ls_number_parameters 419
_refine_ls_number_reflns 10363
_refine_ls_number_restraints 0
_refine_ls_restrained_S_all 1.055
_refine_ls_R_factor_all 0.0444
_refine_ls_R_factor_gt 0.0291
_refine_ls_shift/su_max 0.001
_refine_ls_shift/su_mean 0.000
_refine_ls_structure_factor_coef Fsqd
_refine_ls_weighting_details 'w=1/[\s^2^(Fo^2^)+(0.0187P)^2^] where P=(Fo^2^+2Fc^2^)/3'
_refine_ls_weighting_scheme calc
_refine_ls_wR_factor_gt 0.0541
_refine_ls_wR_factor_ref 0.0594
_reflns_Friedel_coverage 0.000
_reflns_number_gt 8186
_reflns_number_total 10363
_reflns_threshold_expression >2\s(I)
_cod_data_source_file c7ce01487b2.cif
_cod_data_source_block AU173
_cod_database_code 7229202
_shelx_shelxl_version_number 2014/7
_shelx_space_group_comment
;
The symmetry employed for this shelxl refinement is uniquely defined
by the following loop, which should always be used as a source of
symmetry information in preference to the above space-group names.
They are only intended as comments.
;
_shelx_estimated_absorpt_t_min 0.057
_shelx_estimated_absorpt_t_max 0.248

loop_
_space_group_symop_operation_xyz
'x, y, z'
'-x, -y, -z'

loop_
_atom_site_label
_atom_site_type_symbol
_atom_site_fract_x
_atom_site_fract_y
_atom_site_fract_z
_atom_site_U_iso_or_equiv
_atom_site_adp_type
_atom_site_occupancy
_atom_site_site_symmetry_order
_atom_site_calc_flag
_atom_site_refinement_flags_posn
_atom_site_refinement_flags_adp
Te1 Te 0.39722(3) 0.14686(2) 0.24728(2) 0.01537(6) Uani 1 1 d . .
Br11 Br 0.37955(5) -0.01939(3) 0.34777(2) 0.02426(10) Uani 1 1 d . .
Br12 Br 0.13449(4) 0.22879(3) 0.31927(2) 0.02412(10) Uani 1 1 d . .
Br13 Br 0.41380(5) 0.29916(3) 0.15291(2) 0.02429(10) Uani 1 1 d . .
Br14 Br 0.54242(5) 0.17761(3) 0.34658(2) 0.02794(10) Uani 1 1 d . .
Br15 Br 0.66178(4) 0.06645(3) 0.16893(2) 0.02490(10) Uani 1 1 d . .
Br16 Br 0.22598(4) 0.10093(3) 0.14573(2) 0.02466(10) Uani 1 1 d . .
Te2 Te 0.10449(3) 0.35306(2) 0.75223(2) 0.01313(6) Uani 1 1 d . .
Br21 Br -0.06451(4) 0.32518(3) 0.66324(2) 0.02125(9) Uani 1 1 d . .
Br22 Br -0.14098(4) 0.42539(2) 0.84514(2) 0.02043(9) Uani 1 1 d . .
Br23 Br 0.30918(4) 0.38417(3) 0.84921(2) 0.02177(9) Uani 1 1 d . .
Br24 Br 0.09906(4) 0.19229(2) 0.84289(2) 0.02013(9) Uani 1 1 d . .
Br25 Br 0.35688(4) 0.27794(2) 0.66459(2) 0.02025(9) Uani 1 1 d . .
Br26 Br 0.11810(5) 0.51514(2) 0.65804(2) 0.02311(10) Uani 1 1 d . .
Br1 Br 0.06495(4) 0.02447(3) 0.03938(2) 0.02278(10) Uani 1 1 d . .
Br2 Br 0.55712(4) 0.52528(3) 0.04205(2) 0.02503(10) Uani 1 1 d . .
Br3 Br 0.72065(5) 0.18628(3) 0.54581(2) 0.03046(11) Uani 1 1 d . .
Br4 Br 0.78480(5) 0.31095(3) 0.45823(3) 0.03568(12) Uani 1 1 d . .
N1 N 0.4909(4) 0.8930(2) 0.1706(2) 0.0313(9) Uani 1 1 d . .
H1 H 0.5283 0.9186 0.1999 0.038 Uiso 1 1 calc R U
C11 C 0.3832(5) 0.8473(3) 0.2052(3) 0.0301(11) Uani 1 1 d . .
H11 H 0.3488 0.8427 0.2602 0.036 Uiso 1 1 calc R U
C12 C 0.3237(4) 0.8075(3) 0.1598(2) 0.0237(9) Uani 1 1 d . .
H12 H 0.2470 0.7754 0.1833 0.028 Uiso 1 1 calc R U
C13 C 0.3750(4) 0.8141(2) 0.0798(2) 0.0207(9) Uani 1 1 d . .
C14 C 0.4874(4) 0.8616(3) 0.0477(2) 0.0258(10) Uani 1 1 d . .
H14 H 0.5255 0.8665 -0.0069 0.031 Uiso 1 1 calc R U
C15 C 0.5434(5) 0.9013(3) 0.0940(3) 0.0324(11) Uani 1 1 d . .
H15 H 0.6192 0.9344 0.0718 0.039 Uiso 1 1 calc R U
C16 C 0.3101(5) 0.7727(3) 0.0296(2) 0.0312(10) Uani 1 1 d . .
H16A H 0.3889 0.7528 -0.0126 0.047 Uiso 1 1 calc R U
H16B H 0.2252 0.8169 0.0063 0.047 Uiso 1 1 calc R U
H16C H 0.2732 0.7209 0.0621 0.047 Uiso 1 1 calc R U
N2 N 0.0102(4) -0.0322(3) 0.6899(2) 0.0374(10) Uani 1 1 d . .
H2 H -0.0487 -0.0645 0.7227 0.045 Uiso 1 1 calc R U
C21 C 0.0512(5) 0.0314(3) 0.7143(3) 0.0348(11) Uani 1 1 d . .
H21 H 0.0169 0.0413 0.7668 0.042 Uiso 1 1 calc R U
C22 C 0.1415(5) 0.0823(3) 0.6650(3) 0.0335(11) Uani 1 1 d . .
H22 H 0.1707 0.1273 0.6829 0.040 Uiso 1 1 calc R U
C23 C 0.1918(4) 0.0683(2) 0.5876(2) 0.0226(9) Uani 1 1 d . .
C24 C 0.1453(5) 0.0018(3) 0.5653(2) 0.0281(10) Uani 1 1 d . .
H24 H 0.1761 -0.0093 0.5131 0.034 Uiso 1 1 calc R U
C25 C 0.0564(5) -0.0478(3) 0.6170(3) 0.0397(12) Uani 1 1 d . .
H25 H 0.0268 -0.0940 0.6010 0.048 Uiso 1 1 calc R U
C26 C 0.2929(6) 0.1214(3) 0.5313(3) 0.0398(12) Uani 1 1 d . .
H26A H 0.3192 0.1626 0.5582 0.060 Uiso 1 1 calc R U
H26B H 0.2398 0.1560 0.4863 0.060 Uiso 1 1 calc R U
H26C H 0.3860 0.0806 0.5124 0.060 Uiso 1 1 calc R U
N3 N 0.4671(4) 0.5398(2) 0.3161(2) 0.0320(9) Uani 1 1 d . .
H3 H 0.5258 0.5736 0.2853 0.038 Uiso 1 1 calc R U
C31 C 0.4317(5) 0.5449(3) 0.3925(3) 0.0310(10) Uani 1 1 d . .
H31 H 0.4678 0.5856 0.4129 0.037 Uiso 1 1 calc R U
C32 C 0.3438(4) 0.4917(3) 0.4410(2) 0.0242(9) Uani 1 1 d . .
H32 H 0.3199 0.4949 0.4955 0.029 Uiso 1 1 calc R U
C33 C 0.2883(4) 0.4329(2) 0.4120(2) 0.0210(9) Uani 1 1 d . .
C34 C 0.3273(5) 0.4311(3) 0.3309(2) 0.0271(10) Uani 1 1 d . .
H34 H 0.2914 0.3923 0.3082 0.033 Uiso 1 1 calc R U
C35 C 0.4162(5) 0.4852(3) 0.2853(2) 0.0328(11) Uani 1 1 d . .
H35 H 0.4425 0.4840 0.2305 0.039 Uiso 1 1 calc R U
C36 C 0.1902(5) 0.3755(3) 0.4647(2) 0.0357(11) Uani 1 1 d . .
H36A H 0.1691 0.3351 0.4351 0.054 Uiso 1 1 calc R U
H36B H 0.0942 0.4136 0.4841 0.054 Uiso 1 1 calc R U
H36C H 0.2427 0.3400 0.5096 0.054 Uiso 1 1 calc R U
N4 N 1.0799(4) 0.3398(2) 0.0176(2) 0.0319(9) Uani 1 1 d . .
H4 H 1.1439 0.3420 -0.0264 0.038 Uiso 1 1 calc R U
C41 C 1.0769(5) 0.3946(3) 0.0665(2) 0.0294(10) Uani 1 1 d . .
H41 H 1.1432 0.4348 0.0537 0.035 Uiso 1 1 calc R U
C42 C 0.9781(4) 0.3924(3) 0.1346(2) 0.0242(9) Uani 1 1 d . .
H42 H 0.9757 0.4308 0.1698 0.029 Uiso 1 1 calc R U
C43 C 0.8808(4) 0.3341(2) 0.1525(2) 0.0193(9) Uani 1 1 d . .
C44 C 0.8894(5) 0.2786(3) 0.1002(2) 0.0287(10) Uani 1 1 d . .
H44 H 0.8246 0.2377 0.1112 0.034 Uiso 1 1 calc R U
C45 C 0.9902(5) 0.2826(3) 0.0332(3) 0.0337(11) Uani 1 1 d . .
H45 H 0.9964 0.2442 -0.0026 0.040 Uiso 1 1 calc R U
C46 C 0.7709(5) 0.3314(3) 0.2273(2) 0.0340(11) Uani 1 1 d . .
H46A H 0.7672 0.3827 0.2511 0.051 Uiso 1 1 calc R U
H46B H 0.8042 0.2754 0.2644 0.051 Uiso 1 1 calc R U
H46C H 0.6693 0.3343 0.2151 0.051 Uiso 1 1 calc R U

loop_
_atom_site_aniso_label
_atom_site_aniso_U_11
_atom_site_aniso_U_22
_atom_site_aniso_U_33
_atom_site_aniso_U_23
_atom_site_aniso_U_13
_atom_site_aniso_U_12
Te1 0.01403(13) 0.01942(13) 0.01254(12) 0.00156(10) -0.00224(10) -0.00731(10)
Br11 0.0321(2) 0.0223(2) 0.0178(2) 0.00322(17) -0.00206(18) -0.01213(17)
Br12 0.0194(2) 0.0276(2) 0.0255(2) -0.00837(18) 0.00307(18) -0.00686(17)
Br13 0.0267(2) 0.0220(2) 0.0208(2) 0.00590(17) -0.00307(18) -0.00834(17)
Br14 0.0306(2) 0.0383(2) 0.0206(2) 0.00225(19) -0.00978(19) -0.02027(19)
Br15 0.0164(2) 0.0273(2) 0.0271(2) -0.00142(18) 0.00226(18) -0.00496(17)
Br16 0.0213(2) 0.0375(2) 0.0177(2) -0.00477(18) -0.00406(18) -0.01060(18)
Te2 0.01385(13) 0.01508(12) 0.01073(12) -0.00111(10) -0.00094(10) -0.00541(9)
Br21 0.0212(2) 0.0270(2) 0.0186(2) -0.00397(17) -0.00634(17) -0.00865(17)
Br22 0.0179(2) 0.02222(19) 0.0198(2) -0.00518(17) 0.00343(17) -0.00525(16)
Br23 0.0210(2) 0.0329(2) 0.0147(2) -0.00482(17) -0.00137(17) -0.01224(17)
Br24 0.0253(2) 0.01667(19) 0.0164(2) 0.00096(16) -0.00124(17) -0.00583(16)
Br25 0.0172(2) 0.0248(2) 0.0182(2) -0.00713(17) 0.00163(17) -0.00416(16)
Br26 0.0304(2) 0.01864(19) 0.0192(2) 0.00228(17) -0.00176(18) -0.00992(17)
Br1 0.0239(2) 0.0261(2) 0.0186(2) -0.00167(17) -0.00315(18) -0.00797(17)
Br2 0.0233(2) 0.0350(2) 0.0183(2) -0.00094(18) -0.00175(18) -0.01366(18)
Br3 0.0373(3) 0.0254(2) 0.0266(2) -0.00722(19) 0.0095(2) -0.01111(19)
Br4 0.0464(3) 0.0277(2) 0.0314(3) -0.0075(2) 0.0131(2) -0.0164(2)
N1 0.033(2) 0.030(2) 0.036(2) -0.0049(18) -0.0174(19) -0.0074(17)
C11 0.030(3) 0.032(2) 0.022(2) 0.001(2) -0.008(2) 0.000(2)
C12 0.018(2) 0.029(2) 0.020(2) 0.0002(19) 0.0002(18) -0.0062(18)
C13 0.023(2) 0.0169(19) 0.018(2) 0.0016(17) -0.0036(18) -0.0001(16)
C14 0.023(2) 0.028(2) 0.023(2) -0.0031(19) 0.0027(19) -0.0050(18)
C15 0.025(2) 0.025(2) 0.042(3) 0.007(2) -0.010(2) -0.0061(19)
C16 0.040(3) 0.030(2) 0.026(2) -0.007(2) 0.001(2) -0.014(2)
N2 0.021(2) 0.062(3) 0.029(2) 0.002(2) 0.0007(18) -0.0204(19)
C21 0.031(3) 0.052(3) 0.018(2) -0.007(2) -0.006(2) -0.001(2)
C22 0.048(3) 0.028(2) 0.026(2) -0.006(2) -0.012(2) -0.004(2)
C23 0.026(2) 0.019(2) 0.022(2) -0.0023(18) -0.0065(19) -0.0039(17)
C24 0.036(3) 0.029(2) 0.025(2) -0.014(2) 0.002(2) -0.013(2)
C25 0.045(3) 0.044(3) 0.040(3) -0.013(2) -0.006(3) -0.023(2)
C26 0.060(3) 0.039(3) 0.025(2) 0.006(2) -0.006(2) -0.030(2)
N3 0.0161(19) 0.046(2) 0.029(2) 0.0046(19) 0.0024(17) -0.0118(17)
C31 0.026(2) 0.036(3) 0.034(3) -0.003(2) -0.006(2) -0.013(2)
C32 0.025(2) 0.030(2) 0.018(2) -0.0056(18) -0.0047(19) -0.0057(18)
C33 0.022(2) 0.0180(19) 0.021(2) 0.0017(17) -0.0086(18) -0.0024(16)
C34 0.037(3) 0.028(2) 0.016(2) -0.0037(19) -0.010(2) -0.002(2)
C35 0.023(2) 0.050(3) 0.016(2) -0.007(2) 0.001(2) 0.005(2)
C36 0.047(3) 0.035(3) 0.028(2) 0.007(2) -0.010(2) -0.023(2)
N4 0.026(2) 0.048(2) 0.0146(18) -0.0027(18) 0.0019(16) -0.0016(18)
C41 0.020(2) 0.033(2) 0.029(2) 0.007(2) -0.002(2) -0.0082(19)
C42 0.027(2) 0.024(2) 0.024(2) -0.0068(18) -0.002(2) -0.0088(18)
C43 0.019(2) 0.022(2) 0.017(2) -0.0016(17) -0.0029(18) -0.0067(16)
C44 0.039(3) 0.030(2) 0.024(2) -0.007(2) -0.004(2) -0.018(2)
C45 0.044(3) 0.036(3) 0.023(2) -0.014(2) -0.006(2) -0.004(2)
C46 0.024(2) 0.058(3) 0.027(2) -0.013(2) 0.004(2) -0.021(2)

loop_
_atom_type_symbol
_atom_type_description
_atom_type_scat_dispersion_real
_atom_type_scat_dispersion_imag
_atom_type_scat_source
C C 0.0033 0.0016 'International Tables Vol C Tables 4.2.6.8 and 6.1.1.4'
H H 0.0000 0.0000 'International Tables Vol C Tables 4.2.6.8 and 6.1.1.4'
N N 0.0061 0.0033 'International Tables Vol C Tables 4.2.6.8 and 6.1.1.4'
Br Br -0.2901 2.4595 'International Tables Vol C Tables 4.2.6.8 and 6.1.1.4'
Te Te -0.5308 1.6751 'International Tables Vol C Tables 4.2.6.8 and 6.1.1.4'

loop_
_geom_angle_atom_site_label_1
_geom_angle_atom_site_label_2
_geom_angle_atom_site_label_3
_geom_angle
_geom_angle_publ_flag
Br11 Te1 Br16 87.024(13) yes
Br12 Te1 Br11 91.635(14) yes
Br12 Te1 Br15 177.989(15) yes
Br12 Te1 Br16 88.325(14) yes
Br13 Te1 Br11 179.206(16) yes
Br13 Te1 Br12 88.802(14) yes
Br13 Te1 Br15 89.737(14) yes
Br13 Te1 Br16 92.327(14) yes
Br14 Te1 Br11 88.474(14) yes
Br14 Te1 Br12 90.457(15) yes
Br14 Te1 Br13 92.185(15) yes
Br14 Te1 Br15 90.980(15) yes
Br14 Te1 Br16 175.300(15) yes
Br15 Te1 Br11 89.809(13) yes
Br15 Te1 Br16 90.353(14) yes
Br21 Te2 Br22 91.144(14) yes
Br21 Te2 Br23 177.639(15) yes
Br21 Te2 Br24 89.692(14) yes
Br21 Te2 Br25 90.942(14) yes
Br21 Te2 Br26 90.719(14) yes
Br22 Te2 Br23 91.109(13) yes
Br22 Te2 Br25 177.542(15) yes
Br22 Te2 Br26 92.303(13) yes
Br24 Te2 Br22 89.232(13) yes
Br24 Te2 Br23 91.046(13) yes
Br24 Te2 Br25 89.478(13) yes
Br24 Te2 Br26 178.402(15) yes
Br25 Te2 Br23 86.823(13) yes
Br25 Te2 Br26 88.971(14) yes
Br26 Te2 Br23 88.484(14) yes
C11 N1 H1 118.5 ?
C15 N1 H1 118.5 ?
C15 N1 C11 123.0(4) ?
N1 C11 H11 120.5 ?
N1 C11 C12 118.9(4) ?
C12 C11 H11 120.5 ?
C11 C12 H12 119.9 ?
C11 C12 C13 120.2(4) ?
C13 C12 H12 119.9 ?
C12 C13 C14 118.1(4) ?
C12 C13 C16 120.8(4) ?
C14 C13 C16 121.1(4) ?
C13 C14 H14 119.7 ?
C15 C14 C13 120.5(4) ?
C15 C14 H14 119.7 ?
N1 C15 C14 119.3(4) ?
N1 C15 H15 120.3 ?
C14 C15 H15 120.3 ?
C13 C16 H16A 109.5 ?
C13 C16 H16B 109.5 ?
C13 C16 H16C 109.5 ?
H16A C16 H16B 109.5 ?
H16A C16 H16C 109.5 ?
H16B C16 H16C 109.5 ?
C21 N2 H2 119.4 ?
C25 N2 H2 119.4 ?
C25 N2 C21 121.2(4) ?
N2 C21 H21 119.7 ?
N2 C21 C22 120.6(4) ?
C22 C21 H21 119.7 ?
C21 C22 H22 120.0 ?
C21 C22 C23 119.9(4) ?
C23 C22 H22 120.0 ?
C22 C23 C26 122.1(4) ?
C24 C23 C22 117.1(4) ?
C24 C23 C26 120.8(4) ?
C23 C24 H24 119.6 ?
C25 C24 C23 120.8(4) ?
C25 C24 H24 119.6 ?
N2 C25 C24 120.4(4) ?
N2 C25 H25 119.8 ?
C24 C25 H25 119.8 ?
C23 C26 H26A 109.5 ?
C23 C26 H26B 109.5 ?
C23 C26 H26C 109.5 ?
H26A C26 H26B 109.5 ?
H26A C26 H26C 109.5 ?
H26B C26 H26C 109.5 ?
C31 N3 H3 119.1 ?
C35 N3 H3 119.1 ?
C35 N3 C31 121.8(4) ?
N3 C31 H31 120.2 ?
N3 C31 C32 119.7(4) ?
C32 C31 H31 120.2 ?
C31 C32 H32 119.6 ?
C31 C32 C33 120.9(4) ?
C33 C32 H32 119.6 ?
C32 C33 C34 117.0(4) ?
C32 C33 C36 121.0(4) ?
C34 C33 C36 122.0(4) ?
C33 C34 H34 120.2 ?
C35 C34 C33 119.7(4) ?
C35 C34 H34 120.2 ?
N3 C35 C34 120.9(4) ?
N3 C35 H35 119.5 ?
C34 C35 H35 119.5 ?
C33 C36 H36A 109.5 ?
C33 C36 H36B 109.5 ?
C33 C36 H36C 109.5 ?
H36A C36 H36B 109.5 ?
H36A C36 H36C 109.5 ?
H36B C36 H36C 109.5 ?
C41 N4 H4 118.8 ?
C45 N4 H4 118.8 ?
C45 N4 C41 122.3(4) ?
N4 C41 H41 120.2 ?
N4 C41 C42 119.5(4) ?
C42 C41 H41 120.2 ?
C41 C42 H42 120.1 ?
C41 C42 C43 119.8(4) ?
C43 C42 H42 120.1 ?
C42 C43 C46 120.3(4) ?
C44 C43 C42 118.2(4) ?
C44 C43 C46 121.4(4) ?
C43 C44 H44 120.0 ?
C45 C44 C43 120.0(4) ?
C45 C44 H44 120.0 ?
N4 C45 C44 120.1(4) ?
N4 C45 H45 120.0 ?
C44 C45 H45 120.0 ?
C43 C46 H46A 109.5 ?
C43 C46 H46B 109.5 ?
C43 C46 H46C 109.5 ?
H46A C46 H46B 109.5 ?
H46A C46 H46C 109.5 ?
H46B C46 H46C 109.5 ?

loop_
_geom_bond_atom_site_label_1
_geom_bond_atom_site_label_2
_geom_bond_distance
_geom_bond_site_symmetry_2
_geom_bond_publ_flag
Te1 Br11 2.8192(4) . yes
Te1 Br12 2.6608(4) . yes
Te1 Br13 2.5999(4) . yes
Te1 Br14 2.5681(5) . yes
Te1 Br15 2.7123(4) . yes
Te1 Br16 2.8887(5) . yes
Te2 Br21 2.5632(4) . yes
Te2 Br22 2.6820(4) . yes
Te2 Br23 2.9439(5) . yes
Te2 Br24 2.6637(4) . yes
Te2 Br25 2.6880(4) . yes
Te2 Br26 2.7165(4) . yes
Br1 Br1 2.3396(8) 2 yes
Br2 Br2 2.3300(8) 2_665 yes
Br3 Br4 2.3289(6) . yes
N1 H1 0.8800 . ?
N1 C11 1.345(5) . ?
N1 C15 1.328(5) . ?
C11 H11 0.9500 . ?
C11 C12 1.373(6) . ?
C12 H12 0.9500 . ?
C12 C13 1.384(5) . ?
C13 C14 1.389(5) . ?
C13 C16 1.485(6) . ?
C14 H14 0.9500 . ?
C14 C15 1.363(6) . ?
C15 H15 0.9500 . ?
C16 H16A 0.9800 . ?
C16 H16B 0.9800 . ?
C16 H16C 0.9800 . ?
N2 H2 0.8800 . ?
N2 C21 1.331(6) . ?
N2 C25 1.328(5) . ?
C21 H21 0.9500 . ?
C21 C22 1.355(6) . ?
C22 H22 0.9500 . ?
C22 C23 1.397(5) . ?
C23 C24 1.380(5) . ?
C23 C26 1.490(6) . ?
C24 H24 0.9500 . ?
C24 C25 1.351(6) . ?
C25 H25 0.9500 . ?
C26 H26A 0.9800 . ?
C26 H26B 0.9800 . ?
C26 H26C 0.9800 . ?
N3 H3 0.8800 . ?
N3 C31 1.336(5) . ?
N3 C35 1.323(5) . ?
C31 H31 0.9500 . ?
C31 C32 1.358(5) . ?
C32 H32 0.9500 . ?
C32 C33 1.388(5) . ?
C33 C34 1.404(5) . ?
C33 C36 1.486(5) . ?
C34 H34 0.9500 . ?
C34 C35 1.355(6) . ?
C35 H35 0.9500 . ?
C36 H36A 0.9800 . ?
C36 H36B 0.9800 . ?
C36 H36C 0.9800 . ?
N4 H4 0.8800 . ?
N4 C41 1.338(5) . ?
N4 C45 1.322(5) . ?
C41 H41 0.9500 . ?
C41 C42 1.360(5) . ?
C42 H42 0.9500 . ?
C42 C43 1.387(5) . ?
C43 C44 1.382(5) . ?
C43 C46 1.500(5) . ?
C44 H44 0.9500 . ?
C44 C45 1.356(6) . ?
C45 H45 0.9500 . ?
C46 H46A 0.9800 . ?
C46 H46B 0.9800 . ?
C46 H46C 0.9800 . ?
